data_1552807
loop_
_publ_author_name
'Sturtz, Benjamin W.'
'Moore, Curtis E.'
'Jenkins, Tyler S.'
'Miller, Jennifer L.'
'Momberger, Carlisle D.'
'Rheingold, Arnold L.'
'Kenney, Malcolm E.'

_publ_section_title
;
 Structural Data Showing the Existence of LDI Bonds between the Rings of
 Dimeric Cofacial Siloxysilicon Phthalocyanines.
;
_journal_issue 2
_journal_name_full 'The journal of physical chemistry. A'
_journal_page_first 471
_journal_page_last 481
_journal_paper_doi 10.1021/acs.jpca.8b09247
_journal_volume 123
_journal_year 2019
_chemical_formula_sum 'C104 H70 Cl4 N16 O3 Si4'
_chemical_formula_weight 1845.92
_space_group_crystal_system monoclinic
_space_group_IT_number 15
_space_group_name_Hall '-C 2yc'
_space_group_name_H-M_alt 'C 1 2/c 1'
_atom_sites_solution_hydrogens geom
_audit_creation_method SHELXL-2013
_cell_angle_alpha 90
_cell_angle_beta 99.368(4)
_cell_angle_gamma 90
_cell_formula_units_Z 4
_cell_length_a 18.5232(11)
_cell_length_b 18.3430(10)
_cell_length_c 25.6005(13)
_cell_measurement_reflns_used 6226
_cell_measurement_temperature 100(2)
_cell_measurement_theta_max 68.12
_cell_measurement_theta_min 3.41
_cell_volume 8582.3(8)
_computing_cell_refinement 'Bruker SAINT'
_computing_data_collection 'Bruker APEX2'
_computing_data_reduction 'Bruker SAINT'
_computing_molecular_graphics 'Bruker SHELXTL'
_computing_publication_material 'Bruker SHELXTL'
_computing_structure_refinement 'SHELXL-2013 (Sheldrick, 2013)'
_computing_structure_solution 'SHELXS-97 (Sheldrick 2008)'
_diffrn_ambient_temperature 100(2)
_diffrn_measured_fraction_theta_full 0.999
_diffrn_measured_fraction_theta_max 0.981
_diffrn_measurement_device_type 'Bruker APEX-II CCD'
_diffrn_measurement_method '\f and \w scans'
_diffrn_radiation_type CuK\a
_diffrn_radiation_wavelength 1.54178
_diffrn_reflns_av_R_equivalents 0.0361
_diffrn_reflns_av_unetI/netI 0.0357
_diffrn_reflns_Laue_measured_fraction_full 0.999
_diffrn_reflns_Laue_measured_fraction_max 0.981
_diffrn_reflns_limit_h_max 14
_diffrn_reflns_limit_h_min -22
_diffrn_reflns_limit_k_max 22
_diffrn_reflns_limit_k_min -21
_diffrn_reflns_limit_l_max 30
_diffrn_reflns_limit_l_min -30
_diffrn_reflns_number 24328
_diffrn_reflns_point_group_measured_fraction_full 0.999
_diffrn_reflns_point_group_measured_fraction_max 0.981
_diffrn_reflns_theta_full 66.000
_diffrn_reflns_theta_max 68.661
_diffrn_reflns_theta_min 3.414
_exptl_absorpt_coefficient_mu 2.326
_exptl_absorpt_correction_T_max 0.900
_exptl_absorpt_correction_T_min 0.717
_exptl_absorpt_correction_type multi-scan
_exptl_absorpt_process_details SADABS
_exptl_crystal_colour blue
_exptl_crystal_density_diffrn 1.429
_exptl_crystal_description rod
_exptl_crystal_F_000 3816
_exptl_crystal_size_max 0.220
_exptl_crystal_size_mid 0.100
_exptl_crystal_size_min 0.070
_refine_diff_density_max 0.407
_refine_diff_density_min -0.316
_refine_diff_density_rms 0.056
_refine_ls_extinction_method none
_refine_ls_goodness_of_fit_ref 1.033
_refine_ls_hydrogen_treatment constr
_refine_ls_matrix_type full
_refine_ls_number_parameters 591
_refine_ls_number_reflns 7783
_refine_ls_number_restraints 0
_refine_ls_restrained_S_all 1.033
_refine_ls_R_factor_all 0.0605
_refine_ls_R_factor_gt 0.0457
_refine_ls_shift/su_max 0.001
_refine_ls_shift/su_mean 0.000
_refine_ls_structure_factor_coef Fsqd
_refine_ls_weighting_details 'w=1/[\s^2^(Fo^2^)+(0.0860P)^2^+0.8900P] where P=(Fo^2^+2Fc^2^)/3'
_refine_ls_weighting_scheme calc
_refine_ls_wR_factor_gt 0.1220
_refine_ls_wR_factor_ref 0.1323
_reflns_Friedel_coverage 0.000
_reflns_number_gt 6091
_reflns_number_total 7783
_reflns_threshold_expression 'I > 2\s(I)'
_cod_data_source_file jp8b09247_si_010.cif
_cod_data_source_block kenney10
_cod_original_sg_symbol_H-M 'C 2/c'
_cod_database_code 1552807
_shelx_space_group_comment
; 
The symmetry employed for this shelxl refinement is uniquely defined 
by the following loop, which should always be used as a source of 
symmetry information in preference to the above space-group names. 
They are only intended as comments. 
;
_shelx_estimated_absorpt_t_min 0.629
_shelx_estimated_absorpt_t_max 0.854
_shelxl_version_number 2013-3

loop_
_space_group_symop_operation_xyz
'x, y, z'
'-x, y, -z+1/2'
'x+1/2, y+1/2, z'
'-x+1/2, y+1/2, -z+1/2'
'-x, -y, -z'
'x, -y, z-1/2'
'-x+1/2, -y+1/2, -z'
'x+1/2, -y+1/2, z-1/2'

loop_
_atom_site_label
_atom_site_type_symbol
_atom_site_fract_x
_atom_site_fract_y
_atom_site_fract_z
_atom_site_U_iso_or_equiv
_atom_site_adp_type
_atom_site_occupancy
_atom_site_site_symmetry_order
_atom_site_calc_flag
_atom_site_refinement_flags_posn
_atom_site_refinement_flags_adp
_atom_site_refinement_flags_occupancy
Si1 Si 0.42243(3) 0.52940(3) 0.70795(2) 0.03597(15) Uani 1 1 d . . .
Si2 Si 0.28191(3) 0.55762(3) 0.61713(2) 0.03953(15) Uani 1 1 d . . .
Cl1 Cl 0.05164(5) 0.48876(4) 0.86782(3) 0.0704(2) Uani 1 1 d . . .
Cl2 Cl 0.01427(5) 0.39644(5) 0.97455(3) 0.0750(2) Uani 1 1 d . . .
O1 O 0.34192(9) 0.52835(8) 0.66468(6) 0.0391(3) Uani 1 1 d . . .
O2 O 0.5000 0.52631(11) 0.7500 0.0379(5) Uani 1 2 d S T P
N1 N 0.47589(11) 0.69377(10) 0.67050(7) 0.0407(4) Uani 1 1 d . . .
N2 N 0.40398(10) 0.62871(10) 0.72651(7) 0.0385(4) Uani 1 1 d . . .
N3 N 0.32880(11) 0.60996(10) 0.79438(7) 0.0404(4) Uani 1 1 d . . .
N4 N 0.36950(10) 0.49565(10) 0.76177(7) 0.0388(4) Uani 1 1 d . . .
N5 N 0.37615(11) 0.36468(10) 0.74969(7) 0.0425(4) Uani 1 1 d . . .
N6 N 0.43437(10) 0.43000(10) 0.68573(7) 0.0383(4) Uani 1 1 d . . .
N7 N 0.49071(11) 0.45053(10) 0.60815(7) 0.0400(4) Uani 1 1 d . . .
N8 N 0.47323(10) 0.56388(10) 0.65318(7) 0.0377(4) Uani 1 1 d . . .
C1 C 0.43092(13) 0.69047(12) 0.70562(8) 0.0399(5) Uani 1 1 d . . .
C2 C 0.40187(13) 0.75484(13) 0.72783(9) 0.0431(5) Uani 1 1 d . . .
C3 C 0.41131(14) 0.82921(13) 0.71949(10) 0.0476(5) Uani 1 1 d . . .
H3A H 0.4414 0.8461 0.6953 0.057 Uiso 1 1 calc R U .
C4 C 0.37516(16) 0.87721(14) 0.74773(11) 0.0532(6) Uani 1 1 d . . .
H4A H 0.3806 0.9281 0.7429 0.064 Uiso 1 1 calc R U .
C5 C 0.33064(15) 0.85270(14) 0.78333(10) 0.0525(6) Uani 1 1 d . . .
H5A H 0.3069 0.8872 0.8024 0.063 Uiso 1 1 calc R U .
C6 C 0.32056(14) 0.77864(14) 0.79135(10) 0.0477(5) Uani 1 1 d . . .
H6A H 0.2899 0.7618 0.8152 0.057 Uiso 1 1 calc R U .
C7 C 0.35723(13) 0.73016(13) 0.76301(9) 0.0417(5) Uani 1 1 d . . .
C8 C 0.36053(13) 0.65106(13) 0.76222(8) 0.0405(5) Uani 1 1 d . . .
C9 C 0.33496(12) 0.53815(13) 0.79450(8) 0.0389(5) Uani 1 1 d . . .
C10 C 0.30270(13) 0.49211(13) 0.83053(9) 0.0424(5) Uani 1 1 d . . .
C11 C 0.26271(14) 0.50796(15) 0.87045(9) 0.0478(5) Uani 1 1 d . . .
H11A H 0.2517 0.5568 0.8788 0.057 Uiso 1 1 calc R U .
C12 C 0.23966(15) 0.44973(16) 0.89752(10) 0.0540(6) Uani 1 1 d . . .
H12A H 0.2123 0.4588 0.9252 0.065 Uiso 1 1 calc R U .
C13 C 0.25530(16) 0.37765(16) 0.88548(10) 0.0538(6) Uani 1 1 d . . .
H13A H 0.2385 0.3390 0.9051 0.065 Uiso 1 1 calc R U .
C14 C 0.29492(15) 0.36178(14) 0.84542(9) 0.0486(5) Uani 1 1 d . . .
H14A H 0.3053 0.3130 0.8368 0.058 Uiso 1 1 calc R U .
C15 C 0.31871(13) 0.42054(13) 0.81849(9) 0.0430(5) Uani 1 1 d . . .
C16 C 0.35906(13) 0.42385(12) 0.77464(8) 0.0403(5) Uani 1 1 d . . .
C17 C 0.40805(13) 0.36884(12) 0.70706(9) 0.0399(5) Uani 1 1 d . . .
C18 C 0.41394(13) 0.30652(12) 0.67332(9) 0.0421(5) Uani 1 1 d . . .
C19 C 0.38930(15) 0.23505(13) 0.67501(10) 0.0479(5) Uani 1 1 d . . .
H19A H 0.3668 0.2180 0.7035 0.057 Uiso 1 1 calc R U .
C20 C 0.39894(16) 0.18973(13) 0.63334(10) 0.0516(6) Uani 1 1 d . . .
H20A H 0.3827 0.1406 0.6333 0.062 Uiso 1 1 calc R U .
C21 C 0.43207(15) 0.21477(14) 0.59132(10) 0.0502(6) Uani 1 1 d . . .
H21A H 0.4384 0.1822 0.5636 0.060 Uiso 1 1 calc R U .
C22 C 0.45585(14) 0.28637(13) 0.58937(9) 0.0449(5) Uani 1 1 d . . .
H22A H 0.4777 0.3036 0.5606 0.054 Uiso 1 1 calc R U .
C23 C 0.44642(13) 0.33207(13) 0.63135(9) 0.0422(5) Uani 1 1 d . . .
C24 C 0.45948(12) 0.40928(12) 0.64037(8) 0.0391(5) Uani 1 1 d . . .
C25 C 0.49886(12) 0.52160(12) 0.61577(8) 0.0385(5) Uani 1 1 d . . .
C26 C 0.53954(13) 0.56636(13) 0.58456(9) 0.0412(5) Uani 1 1 d . . .
C27 C 0.57548(14) 0.54982(14) 0.54243(9) 0.0448(5) Uani 1 1 d . . .
H27A H 0.5744 0.5020 0.5281 0.054 Uiso 1 1 calc R U .
C28 C 0.61282(15) 0.60535(15) 0.52212(10) 0.0518(6) Uani 1 1 d . . .
H28A H 0.6383 0.5956 0.4935 0.062 Uiso 1 1 calc R U .
C29 C 0.61372(15) 0.67620(15) 0.54317(10) 0.0514(6) Uani 1 1 d . . .
H29A H 0.6409 0.7132 0.5290 0.062 Uiso 1 1 calc R U .
C30 C 0.57604(14) 0.69342(14) 0.58396(9) 0.0476(5) Uani 1 1 d . . .
H30A H 0.5756 0.7417 0.5974 0.057 Uiso 1 1 calc R U .
C31 C 0.53887(13) 0.63733(13) 0.60453(9) 0.0411(5) Uani 1 1 d . . .
C32 C 0.49452(12) 0.63476(12) 0.64636(8) 0.0396(5) Uani 1 1 d . . .
C41 C 0.20636(13) 0.59954(13) 0.64671(10) 0.0463(5) Uani 1 1 d . . .
C42 C 0.16367(16) 0.65661(16) 0.62268(14) 0.0649(8) Uani 1 1 d . . .
H42A H 0.1733 0.6761 0.5901 0.078 Uiso 1 1 calc R U .
C43 C 0.10722(19) 0.6853(2) 0.6459(2) 0.0869(12) Uani 1 1 d . . .
H43A H 0.0791 0.7249 0.6296 0.104 Uiso 1 1 calc R U .
C44 C 0.09162(18) 0.6563(2) 0.69290(18) 0.0849(12) Uani 1 1 d . . .
H44A H 0.0524 0.6756 0.7084 0.102 Uiso 1 1 calc R U .
C45 C 0.13270(16) 0.5997(2) 0.71704(13) 0.0688(9) Uani 1 1 d . . .
H45A H 0.1221 0.5798 0.7492 0.083 Uiso 1 1 calc R U .
C46 C 0.18954(14) 0.57200(15) 0.69438(10) 0.0517(6) Uani 1 1 d . . .
H46A H 0.2180 0.5332 0.7115 0.062 Uiso 1 1 calc R U .
C51 C 0.32004(13) 0.62420(13) 0.57279(9) 0.0447(5) Uani 1 1 d . . .
C52 C 0.34676(14) 0.59980(13) 0.52781(9) 0.0471(5) Uani 1 1 d . . .
H52A H 0.3412 0.5500 0.5179 0.056 Uiso 1 1 calc R U .
C53 C 0.38124(15) 0.64710(15) 0.49749(10) 0.0514(6) Uani 1 1 d . . .
H53A H 0.3992 0.6294 0.4672 0.062 Uiso 1 1 calc R U .
C54 C 0.38962(15) 0.71964(15) 0.51116(10) 0.0516(6) Uani 1 1 d . . .
H54A H 0.4134 0.7519 0.4904 0.062 Uiso 1 1 calc R U .
C55 C 0.36329(15) 0.74540(14) 0.55530(11) 0.0516(6) Uani 1 1 d . . .
H55A H 0.3688 0.7954 0.5647 0.062 Uiso 1 1 calc R U .
C56 C 0.32881(14) 0.69818(14) 0.58581(10) 0.0472(5) Uani 1 1 d . . .
H56A H 0.3109 0.7164 0.6160 0.057 Uiso 1 1 calc R U .
C61 C 0.24642(13) 0.47626(12) 0.57611(9) 0.0412(5) Uani 1 1 d . . .
C62 C 0.20103(14) 0.48334(14) 0.52750(10) 0.0485(6) Uani 1 1 d . . .
H62A H 0.1844 0.5304 0.5156 0.058 Uiso 1 1 calc R U .
C63 C 0.17941(15) 0.42308(15) 0.49583(10) 0.0507(6) Uani 1 1 d . . .
H63A H 0.1487 0.4292 0.4626 0.061 Uiso 1 1 calc R U .
C64 C 0.20273(15) 0.35423(14) 0.51291(10) 0.0496(6) Uani 1 1 d . . .
H64A H 0.1893 0.3131 0.4909 0.060 Uiso 1 1 calc R U .
C65 C 0.24553(14) 0.34512(13) 0.56189(9) 0.0457(5) Uani 1 1 d . . .
H65A H 0.2599 0.2976 0.5742 0.055 Uiso 1 1 calc R U .
C66 C 0.26762(13) 0.40559(13) 0.59313(9) 0.0438(5) Uani 1 1 d . . .
H66A H 0.2976 0.3990 0.6266 0.053 Uiso 1 1 calc R U .
C71 C -0.04509(18) 0.41025(19) 0.91299(12) 0.0669(8) Uani 1 1 d . . .
H71A H -0.0357 0.3720 0.8877 0.080 Uiso 1 1 calc R U .
H71B H -0.0965 0.4055 0.9186 0.080 Uiso 1 1 calc R U .
C72 C -0.03451(18) 0.48281(19) 0.89000(13) 0.0698(8) Uani 1 1 d . . .
H72A H -0.0373 0.5209 0.9170 0.084 Uiso 1 1 calc R U .
H72B H -0.0742 0.4919 0.8598 0.084 Uiso 1 1 calc R U .

loop_
_atom_site_aniso_label
_atom_site_aniso_U_11
_atom_site_aniso_U_22
_atom_site_aniso_U_33
_atom_site_aniso_U_23
_atom_site_aniso_U_13
_atom_site_aniso_U_12
Si1 0.0415(3) 0.0303(3) 0.0359(3) -0.0009(2) 0.0055(2) -0.0008(2)
Si2 0.0437(3) 0.0337(3) 0.0399(3) 0.0000(2) 0.0031(2) -0.0009(2)
Cl1 0.0757(5) 0.0537(4) 0.0846(5) -0.0046(3) 0.0213(4) -0.0130(3)
Cl2 0.0907(6) 0.0665(5) 0.0675(4) 0.0105(4) 0.0117(4) 0.0257(4)
O1 0.0445(8) 0.0341(7) 0.0388(7) -0.0007(6) 0.0065(6) -0.0016(6)
O2 0.0444(12) 0.0322(10) 0.0368(10) 0.000 0.0061(9) 0.000
N1 0.0456(10) 0.0338(9) 0.0420(9) 0.0003(8) 0.0052(8) -0.0002(8)
N2 0.0432(10) 0.0330(9) 0.0383(9) 0.0004(7) 0.0041(7) -0.0016(8)
N3 0.0442(10) 0.0371(10) 0.0394(9) -0.0021(8) 0.0053(7) -0.0005(8)
N4 0.0424(10) 0.0353(9) 0.0382(9) -0.0019(7) 0.0051(7) -0.0010(8)
N5 0.0508(11) 0.0356(10) 0.0406(9) 0.0008(8) 0.0061(8) -0.0021(8)
N6 0.0446(10) 0.0335(9) 0.0358(8) 0.0009(7) 0.0036(7) 0.0003(8)
N7 0.0453(10) 0.0367(9) 0.0377(9) -0.0004(7) 0.0059(7) 0.0007(8)
N8 0.0421(10) 0.0324(9) 0.0377(9) -0.0003(7) 0.0037(7) 0.0000(7)
C1 0.0445(12) 0.0337(11) 0.0397(11) -0.0010(8) 0.0011(9) -0.0008(9)
C2 0.0492(12) 0.0355(11) 0.0428(11) -0.0010(9) 0.0016(9) 0.0010(10)
C3 0.0531(14) 0.0363(12) 0.0525(13) -0.0001(10) 0.0057(10) -0.0003(10)
C4 0.0647(16) 0.0325(11) 0.0613(15) -0.0006(11) 0.0068(12) 0.0035(11)
C5 0.0589(15) 0.0405(12) 0.0577(14) -0.0083(11) 0.0079(11) 0.0101(11)
C6 0.0517(14) 0.0414(12) 0.0495(12) -0.0048(10) 0.0063(10) 0.0019(10)
C7 0.0454(12) 0.0355(11) 0.0425(11) -0.0018(9) 0.0023(9) 0.0008(9)
C8 0.0430(11) 0.0382(11) 0.0389(10) -0.0021(9) 0.0025(8) 0.0010(9)
C9 0.0420(11) 0.0385(11) 0.0357(10) -0.0027(9) 0.0047(8) -0.0016(9)
C10 0.0438(12) 0.0436(12) 0.0386(11) -0.0010(9) 0.0028(9) -0.0043(10)
C11 0.0500(13) 0.0487(13) 0.0454(12) -0.0027(10) 0.0099(10) -0.0031(11)
C12 0.0588(15) 0.0585(15) 0.0469(13) -0.0017(11) 0.0154(11) -0.0065(12)
C13 0.0606(15) 0.0536(14) 0.0492(13) 0.0040(11) 0.0146(11) -0.0110(12)
C14 0.0588(14) 0.0415(12) 0.0460(12) 0.0027(10) 0.0100(10) -0.0052(11)
C15 0.0460(12) 0.0410(12) 0.0409(11) 0.0009(9) 0.0039(9) -0.0040(10)
C16 0.0451(12) 0.0351(11) 0.0394(11) 0.0016(9) 0.0031(9) -0.0022(9)
C17 0.0456(12) 0.0314(10) 0.0413(11) 0.0000(9) 0.0032(9) -0.0001(9)
C18 0.0493(13) 0.0345(11) 0.0411(11) -0.0015(9) 0.0034(9) 0.0015(9)
C19 0.0599(15) 0.0349(11) 0.0477(12) 0.0011(10) 0.0049(10) -0.0022(10)
C20 0.0637(16) 0.0327(11) 0.0562(14) -0.0044(10) 0.0031(11) -0.0013(11)
C21 0.0587(15) 0.0402(12) 0.0494(13) -0.0085(10) 0.0023(11) 0.0028(11)
C22 0.0508(13) 0.0383(11) 0.0445(11) -0.0036(9) 0.0042(9) 0.0033(10)
C23 0.0486(12) 0.0350(11) 0.0417(11) -0.0005(9) 0.0036(9) 0.0031(9)
C24 0.0444(12) 0.0345(11) 0.0377(10) -0.0020(9) 0.0047(8) 0.0013(9)
C25 0.0413(11) 0.0374(11) 0.0359(10) 0.0009(8) 0.0039(8) 0.0013(9)
C26 0.0429(12) 0.0411(12) 0.0383(10) 0.0020(9) 0.0032(9) 0.0001(10)
C27 0.0494(13) 0.0439(12) 0.0413(11) -0.0012(10) 0.0080(9) -0.0008(10)
C28 0.0557(14) 0.0560(15) 0.0454(12) 0.0023(11) 0.0137(10) -0.0031(12)
C29 0.0580(15) 0.0497(14) 0.0473(12) 0.0046(11) 0.0110(10) -0.0122(12)
C30 0.0550(14) 0.0443(13) 0.0435(12) 0.0006(10) 0.0080(10) -0.0076(11)
C31 0.0441(12) 0.0386(11) 0.0398(11) 0.0021(9) 0.0044(9) 0.0003(9)
C32 0.0423(11) 0.0362(11) 0.0386(10) 0.0018(9) 0.0019(8) -0.0017(9)
C41 0.0444(12) 0.0384(12) 0.0538(13) -0.0075(10) 0.0014(10) -0.0012(10)
C42 0.0506(15) 0.0476(15) 0.093(2) 0.0033(15) 0.0004(14) 0.0066(12)
C43 0.0519(18) 0.0566(18) 0.146(4) -0.012(2) -0.001(2) 0.0121(15)
C44 0.0467(16) 0.085(2) 0.123(3) -0.051(2) 0.0146(18) 0.0045(17)
C45 0.0510(15) 0.085(2) 0.0722(18) -0.0366(17) 0.0143(13) -0.0060(15)
C46 0.0475(13) 0.0524(14) 0.0547(14) -0.0127(11) 0.0070(10) -0.0026(11)
C51 0.0465(12) 0.0395(12) 0.0458(12) 0.0027(10) 0.0005(9) 0.0005(10)
C52 0.0547(14) 0.0388(12) 0.0467(12) -0.0008(10) 0.0054(10) -0.0030(10)
C53 0.0560(14) 0.0509(14) 0.0470(12) 0.0011(11) 0.0075(10) -0.0029(12)
C54 0.0547(14) 0.0460(13) 0.0542(13) 0.0112(11) 0.0090(11) -0.0032(11)
C55 0.0562(15) 0.0356(11) 0.0617(14) 0.0054(11) 0.0057(11) -0.0010(11)
C56 0.0506(13) 0.0415(12) 0.0480(12) 0.0015(10) 0.0038(10) 0.0003(10)
C61 0.0456(12) 0.0367(11) 0.0413(11) -0.0008(9) 0.0069(9) -0.0060(9)
C62 0.0552(14) 0.0415(13) 0.0472(12) 0.0039(10) 0.0033(10) -0.0069(11)
C63 0.0577(14) 0.0488(13) 0.0426(12) 0.0013(10) -0.0011(10) -0.0115(11)
C64 0.0584(14) 0.0444(13) 0.0459(12) -0.0072(10) 0.0082(10) -0.0140(11)
C65 0.0524(13) 0.0366(11) 0.0484(12) 0.0003(9) 0.0086(10) -0.0051(10)
C66 0.0477(12) 0.0416(12) 0.0418(11) -0.0013(10) 0.0068(9) -0.0025(10)
C71 0.0634(17) 0.076(2) 0.0623(16) -0.0005(15) 0.0121(13) -0.0063(15)
C72 0.0689(19) 0.072(2) 0.0691(18) 0.0100(15) 0.0115(14) 0.0204(16)

loop_
_atom_type_symbol
_atom_type_description
_atom_type_scat_dispersion_real
_atom_type_scat_dispersion_imag
_atom_type_scat_source
C C 0.0181 0.0091 'International Tables Vol C Tables 4.2.6.8 and 6.1.1.4'
H H 0.0000 0.0000 'International Tables Vol C Tables 4.2.6.8 and 6.1.1.4'
N N 0.0311 0.0180 'International Tables Vol C Tables 4.2.6.8 and 6.1.1.4'
O O 0.0492 0.0322 'International Tables Vol C Tables 4.2.6.8 and 6.1.1.4'
Si Si 0.2541 0.3302 'International Tables Vol C Tables 4.2.6.8 and 6.1.1.4'
Cl Cl 0.3639 0.7018 'International Tables Vol C Tables 4.2.6.8 and 6.1.1.4'

loop_
_geom_angle_atom_site_label_1
_geom_angle_atom_site_label_2
_geom_angle_atom_site_label_3
_geom_angle
_geom_angle_site_symmetry_1
O2 Si1 O1 177.37(10) .
O2 Si1 N8 90.54(6) .
O1 Si1 N8 90.58(8) .
O2 Si1 N4 90.74(6) .
O1 Si1 N4 88.15(8) .
N8 Si1 N4 178.66(8) .
O2 Si1 N2 92.41(9) .
O1 Si1 N2 89.97(8) .
N8 Si1 N2 89.79(8) .
N4 Si1 N2 89.78(8) .
O2 Si1 N6 91.74(9) .
O1 Si1 N6 85.88(8) .
N8 Si1 N6 90.15(8) .
N4 Si1 N6 90.19(8) .
N2 Si1 N6 175.84(8) .
O1 Si2 C41 107.69(10) .
O1 Si2 C61 107.13(10) .
C41 Si2 C61 109.71(11) .
O1 Si2 C51 113.20(10) .
C41 Si2 C51 110.98(11) .
C61 Si2 C51 108.03(10) .
Si2 O1 Si1 156.12(11) .
Si1 O2 Si1 176.07(15) 2_656
C32 N1 C1 121.5(2) .
C8 N2 C1 107.49(19) .
C8 N2 Si1 126.31(16) .
C1 N2 Si1 126.19(15) .
C9 N3 C8 121.5(2) .
C9 N4 C16 107.35(19) .
C9 N4 Si1 126.65(16) .
C16 N4 Si1 125.99(15) .
C16 N5 C17 121.6(2) .
C17 N6 C24 107.55(18) .
C17 N6 Si1 126.09(15) .
C24 N6 Si1 125.50(15) .
C24 N7 C25 121.6(2) .
C25 N8 C32 107.78(18) .
C25 N8 Si1 126.08(15) .
C32 N8 Si1 126.03(15) .
N1 C1 N2 127.5(2) .
N1 C1 C2 122.9(2) .
N2 C1 C2 109.6(2) .
C7 C2 C3 121.2(2) .
C7 C2 C1 106.6(2) .
C3 C2 C1 132.2(2) .
C4 C3 C2 117.4(2) .
C3 C4 C5 121.6(2) .
C6 C5 C4 121.2(2) .
C5 C6 C7 117.3(2) .
C6 C7 C2 121.4(2) .
C6 C7 C8 132.1(2) .
C2 C7 C8 106.5(2) .
N3 C8 N2 127.7(2) .
N3 C8 C7 122.5(2) .
N2 C8 C7 109.7(2) .
N3 C9 N4 127.7(2) .
N3 C9 C10 122.5(2) .
N4 C9 C10 109.8(2) .
C11 C10 C15 121.3(2) .
C11 C10 C9 132.2(2) .
C15 C10 C9 106.5(2) .
C12 C11 C10 117.0(2) .
C11 C12 C13 122.0(2) .
C14 C13 C12 121.0(2) .
C13 C14 C15 117.0(2) .
C14 C15 C10 121.7(2) .
C14 C15 C16 131.5(2) .
C10 C15 C16 106.7(2) .
N5 C16 N4 127.9(2) .
N5 C16 C15 122.3(2) .
N4 C16 C15 109.6(2) .
N5 C17 N6 127.6(2) .
N5 C17 C18 122.2(2) .
N6 C17 C18 110.0(2) .
C19 C18 C23 121.7(2) .
C19 C18 C17 132.0(2) .
C23 C18 C17 106.1(2) .
C20 C19 C18 117.2(2) .
C19 C20 C21 121.5(2) .
C22 C21 C20 121.3(2) .
C21 C22 C23 117.4(2) .
C18 C23 C22 121.0(2) .
C18 C23 C24 106.7(2) .
C22 C23 C24 132.1(2) .
N7 C24 N6 127.8(2) .
N7 C24 C23 122.6(2) .
N6 C24 C23 109.6(2) .
N7 C25 N8 127.9(2) .
N7 C25 C26 122.5(2) .
N8 C25 C26 109.62(19) .
C27 C26 C31 121.4(2) .
C27 C26 C25 131.7(2) .
C31 C26 C25 106.9(2) .
C28 C27 C26 117.6(2) .
C27 C28 C29 120.9(2) .
C30 C29 C28 121.6(2) .
C29 C30 C31 117.3(2) .
C30 C31 C26 121.1(2) .
C30 C31 C32 132.7(2) .
C26 C31 C32 106.2(2) .
N1 C32 N8 127.8(2) .
N1 C32 C31 122.7(2) .
N8 C32 C31 109.38(19) .
C42 C41 C46 117.7(3) .
C42 C41 Si2 122.7(2) .
C46 C41 Si2 119.56(19) .
C43 C42 C41 120.6(3) .
C42 C43 C44 120.3(3) .
C45 C44 C43 120.1(3) .
C44 C45 C46 119.6(3) .
C45 C46 C41 121.7(3) .
C52 C51 C56 117.6(2) .
C52 C51 Si2 120.45(18) .
C56 C51 Si2 121.72(19) .
C53 C52 C51 121.2(2) .
C54 C53 C52 120.3(2) .
C53 C54 C55 119.8(2) .
C54 C55 C56 120.1(2) .
C55 C56 C51 121.1(2) .
C62 C61 C66 117.5(2) .
C62 C61 Si2 122.09(18) .
C66 C61 Si2 120.33(18) .
C61 C62 C63 121.5(2) .
C64 C63 C62 119.7(2) .
C65 C64 C63 120.1(2) .
C64 C65 C66 119.9(2) .
C65 C66 C61 121.2(2) .
C72 C71 Cl2 112.1(2) .
C71 C72 Cl1 111.4(2) .

loop_
_geom_bond_atom_site_label_1
_geom_bond_atom_site_label_2
_geom_bond_distance
_geom_bond_site_symmetry_2
Si1 O2 1.6501(6) .
Si1 O1 1.7071(16) .
Si1 N8 1.9186(19) .
Si1 N4 1.9189(19) .
Si1 N2 1.9271(19) .
Si1 N6 1.9333(19) .
Si2 O1 1.6016(16) .
Si2 C41 1.862(3) .
Si2 C61 1.881(2) .
Si2 C51 1.882(3) .
Cl1 C72 1.782(3) .
Cl2 C71 1.787(3) .
O2 Si1 1.6501(6) 2_656
N1 C32 1.320(3) .
N1 C1 1.323(3) .
N2 C8 1.375(3) .
N2 C1 1.380(3) .
N3 C9 1.322(3) .
N3 C8 1.323(3) .
N4 C9 1.376(3) .
N4 C16 1.379(3) .
N5 C16 1.324(3) .
N5 C17 1.325(3) .
N6 C17 1.372(3) .
N6 C24 1.373(3) .
N7 C24 1.320(3) .
N7 C25 1.323(3) .
N8 C25 1.376(3) .
N8 C32 1.378(3) .
C1 C2 1.451(3) .
C2 C7 1.394(3) .
C2 C3 1.396(3) .
C3 C4 1.380(4) .
C4 C5 1.399(4) .
C5 C6 1.391(4) .
C6 C7 1.392(3) .
C7 C8 1.453(3) .
C9 C10 1.449(3) .
C10 C11 1.387(3) .
C10 C15 1.392(3) .
C11 C12 1.378(4) .
C12 C13 1.399(4) .
C13 C14 1.386(4) .
C14 C15 1.389(3) .
C15 C16 1.447(3) .
C17 C18 1.448(3) .
C18 C19 1.391(3) .
C18 C23 1.395(3) .
C19 C20 1.387(4) .
C20 C21 1.400(4) .
C21 C22 1.389(4) .
C22 C23 1.396(3) .
C23 C24 1.449(3) .
C25 C26 1.441(3) .
C26 C27 1.390(3) .
C26 C31 1.399(3) .
C27 C28 1.380(4) .
C28 C29 1.406(4) .
C29 C30 1.384(4) .
C30 C31 1.388(3) .
C31 C32 1.453(3) .
C41 C42 1.393(4) .
C41 C46 1.402(4) .
C42 C43 1.388(5) .
C43 C44 1.388(6) .
C44 C45 1.372(6) .
C45 C46 1.379(4) .
C51 C52 1.399(3) .
C51 C56 1.400(3) .
C52 C53 1.387(4) .
C53 C54 1.378(4) .
C54 C55 1.385(4) .
C55 C56 1.389(4) .
C61 C62 1.390(3) .
C61 C66 1.403(3) .
C62 C63 1.391(4) .
C63 C64 1.383(4) .
C64 C65 1.380(4) .
C65 C66 1.390(3) .
C71 C72 1.481(5) .
